data_7703399
loop_
_publ_author_name
'Parsekar, Sidhali U.'
'Velankanni, Priyanka'
'Sridhar, Shruti'
'Haldar, Paramita'
'Mate, Nayan A.'
'Banerjee, Arnab'
'Sudhadevi Antharjanam, P. K.'
'Koley, Aditya P.'
'Kumar, Manjuri'

_publ_section_title
;
 Protein binding studies with human serum albumin, molecular docking and
 in vitro cytotoxicity studies using HeLa cervical carcinoma cells of
 Cu(ii)/Zn(ii) complexes containing a carbohydrazone ligand.
;
_journal_issue 9
_journal_name_full 'Dalton transactions (Cambridge, England : 2003)'
_journal_page_first 2947
_journal_page_last 2965
_journal_paper_doi 10.1039/c9dt04656a
_journal_volume 49
_journal_year 2020
_chemical_formula_moiety 'C27 H23 N6 O4 Zn, C2 H3 O2, H2 O'
_chemical_formula_sum 'C29 H28 N6 O7 Zn'
_chemical_formula_weight 637.94
_space_group_crystal_system monoclinic
_space_group_IT_number 15
_space_group_name_Hall '-C 2yc'
_space_group_name_H-M_alt 'C 1 2/c 1'
_atom_sites_solution_hydrogens mixed
_audit_creation_method SHELXL-2014/7
_audit_update_record
;
2019-11-21 deposited with the CCDC.	2020-01-29 downloaded from the CCDC.
;
_cell_angle_alpha 90
_cell_angle_beta 115.843(6)
_cell_angle_gamma 90
_cell_formula_units_Z 8
_cell_length_a 29.085(2)
_cell_length_b 13.0294(10)
_cell_length_c 17.1120(13)
_cell_measurement_reflns_used 4937
_cell_measurement_temperature 296(2)
_cell_measurement_theta_max 23.03
_cell_measurement_theta_min 3.08
_cell_volume 5836.2(8)
_computing_cell_refinement 'APEX3/SAINT (Bruker, 2016)'
_computing_data_collection 'APEX3(Bruker, 2016)'
_computing_data_reduction 'SAINT/XPREP (Bruker, 2016)'
_computing_molecular_graphics 'ORTEP3 (Farrugia, 1997) and Mercury (Bruno et al., 2002)'
_computing_publication_material 'SHELXL-2014/7 (Sheldrick, 2014)'
_computing_structure_refinement 'SHELXL-2014/7 (Sheldrick, 2014)'
_computing_structure_solution 'SHELXT-2014/5 (Sheldrick, 2014)'
_diffrn_ambient_temperature 296(2)
_diffrn_measured_fraction_theta_full 0.970
_diffrn_measured_fraction_theta_max 0.970
_diffrn_measurement_device_type 'Bruker axs kappa apex3 CMOS Diffractometer'
_diffrn_measurement_method '\w and \f scan'
_diffrn_radiation_monochromator graphite
_diffrn_radiation_source 'fine-focus sealed tube'
_diffrn_radiation_type MoK\a
_diffrn_radiation_wavelength 0.71073
_diffrn_reflns_av_R_equivalents 0.1915
_diffrn_reflns_av_unetI/netI 0.1400
_diffrn_reflns_Laue_measured_fraction_full 0.970
_diffrn_reflns_Laue_measured_fraction_max 0.970
_diffrn_reflns_limit_h_max 32
_diffrn_reflns_limit_h_min -32
_diffrn_reflns_limit_k_max 14
_diffrn_reflns_limit_k_min -14
_diffrn_reflns_limit_l_max 19
_diffrn_reflns_limit_l_min -19
_diffrn_reflns_number 33696
_diffrn_reflns_point_group_measured_fraction_full 0.970
_diffrn_reflns_point_group_measured_fraction_max 0.970
_diffrn_reflns_theta_full 23.687
_diffrn_reflns_theta_max 23.687
_diffrn_reflns_theta_min 3.084
_exptl_absorpt_coefficient_mu 0.899
_exptl_absorpt_correction_T_max 0.7449
_exptl_absorpt_correction_T_min 0.5120
_exptl_absorpt_correction_type multi-scan
_exptl_absorpt_process_details 'SADABS (Bruker,2016)'
_exptl_crystal_colour black
_exptl_crystal_density_diffrn 1.452
_exptl_crystal_description block
_exptl_crystal_F_000 2640
_exptl_crystal_size_max 0.150
_exptl_crystal_size_mid 0.150
_exptl_crystal_size_min 0.100
_refine_diff_density_max 0.556
_refine_diff_density_min -0.504
_refine_diff_density_rms 0.132
_refine_ls_extinction_method none
_refine_ls_goodness_of_fit_ref 1.011
_refine_ls_hydrogen_treatment mixed
_refine_ls_matrix_type full
_refine_ls_number_parameters 403
_refine_ls_number_reflns 4289
_refine_ls_number_restraints 4
_refine_ls_restrained_S_all 1.010
_refine_ls_R_factor_all 0.2563
_refine_ls_R_factor_gt 0.0946
_refine_ls_shift/su_max 0.006
_refine_ls_shift/su_mean 0.001
_refine_ls_structure_factor_coef Fsqd
_refine_ls_weighting_details 'w=1/[\s^2^(Fo^2^)+(0.1582P)^2^+32.2795P] where P=(Fo^2^+2Fc^2^)/3'
_refine_ls_weighting_scheme calc
_refine_ls_wR_factor_gt 0.2251
_refine_ls_wR_factor_ref 0.3571
_reflns_Friedel_coverage 0.000
_reflns_number_gt 1540
_reflns_number_total 4289
_reflns_threshold_expression 'I > 2\s(I)'
_cod_data_source_file c9dt04656a3.cif
_cod_data_source_block shelx
_cod_depositor_comments 'Adding full bibliography for 7703399.cif.'
_cod_original_sg_symbol_H-M 'C 2/c'
_cod_database_code 7703399
_shelx_shelxl_version_number 2014/7
_shelx_space_group_comment
;
The symmetry employed for this shelxl refinement is uniquely defined
by the following loop, which should always be used as a source of
symmetry information in preference to the above space-group names.
They are only intended as comments.
;
_shelx_estimated_absorpt_t_min 0.877
_shelx_estimated_absorpt_t_max 0.916

loop_
_space_group_symop_operation_xyz
'x, y, z'
'-x, y, -z+1/2'
'x+1/2, y+1/2, z'
'-x+1/2, y+1/2, -z+1/2'
'-x, -y, -z'
'x, -y, z-1/2'
'-x+1/2, -y+1/2, -z'
'x+1/2, -y+1/2, z-1/2'

loop_
_atom_site_label
_atom_site_type_symbol
_atom_site_fract_x
_atom_site_fract_y
_atom_site_fract_z
_atom_site_U_iso_or_equiv
_atom_site_adp_type
_atom_site_occupancy
_atom_site_site_symmetry_order
_atom_site_calc_flag
_atom_site_refinement_flags_posn
_atom_site_refinement_flags_adp
_atom_site_refinement_flags_occupancy
Zn1 Zn 0.60545(6) 0.25617(13) 0.53671(10) 0.0909(8) Uani 1 1 d . . .
C1 C 0.5825(7) 0.5021(17) 0.5194(11) 0.109(5) Uani 1 1 d . . .
H1 H 0.6127 0.5100 0.5697 0.130 Uiso 1 1 calc R U .
C2 C 0.5551(8) 0.5894(15) 0.4800(15) 0.125(6) Uani 1 1 d . . .
H2 H 0.5665 0.6543 0.5029 0.150 Uiso 1 1 calc R U .
C3 C 0.5109(10) 0.577(2) 0.4066(16) 0.135(8) Uani 1 1 d . . .
H3 H 0.4910 0.6338 0.3795 0.162 Uiso 1 1 calc R U .
C4 C 0.4956(8) 0.483(2) 0.3730(13) 0.116(6) Uani 1 1 d . . .
C5 C 0.5260(7) 0.3986(17) 0.4197(13) 0.095(5) Uani 1 1 d . . .
C6 C 0.5081(7) 0.302(2) 0.3870(11) 0.109(6) Uani 1 1 d . . .
C7 C 0.4628(8) 0.287(2) 0.3093(14) 0.148(8) Uani 1 1 d . . .
C8 C 0.4349(8) 0.373(2) 0.2676(13) 0.143(7) Uani 1 1 d . U .
H8 H 0.4044 0.3649 0.2178 0.171 Uiso 1 1 calc R U .
C9 C 0.4515(9) 0.469(2) 0.2984(14) 0.149(8) Uani 1 1 d . U .
H9 H 0.4326 0.5257 0.2684 0.178 Uiso 1 1 calc R U .
C10 C 0.5200(8) 0.122(2) 0.4086(16) 0.159(8) Uani 1 1 d . . .
H10 H 0.5401 0.0678 0.4408 0.191 Uiso 1 1 calc R U .
C11 C 0.4722(11) 0.101(3) 0.3333(19) 0.213(13) Uani 1 1 d . . .
H11 H 0.4597 0.0350 0.3177 0.256 Uiso 1 1 calc R U .
C12 C 0.4461(10) 0.187(3) 0.2853(17) 0.189(12) Uani 1 1 d . . .
H12 H 0.4161 0.1770 0.2350 0.227 Uiso 1 1 calc R U .
C13 C 0.6212(7) 0.2941(13) 0.7178(10) 0.093(5) Uani 1 1 d . . .
C14 C 0.6012(7) 0.2822(13) 0.7785(12) 0.122(6) Uani 1 1 d . . .
H14 H 0.5722 0.2426 0.7659 0.146 Uiso 1 1 calc R U .
C15 C 0.6259(11) 0.3309(17) 0.8571(15) 0.145(9) Uani 1 1 d . . .
H15 H 0.6135 0.3201 0.8982 0.174 Uiso 1 1 calc R U .
C16 C 0.6674(10) 0.3942(16) 0.8797(13) 0.143(8) Uani 1 1 d . . .
H16 H 0.6814 0.4292 0.9324 0.171 Uiso 1 1 calc R U .
C17 C 0.6867(7) 0.4028(12) 0.8213(10) 0.112(5) Uani 1 1 d . . .
H17 H 0.7154 0.4437 0.8354 0.134 Uiso 1 1 calc R U .
C18 C 0.6655(6) 0.3527(11) 0.7392(10) 0.085(4) Uani 1 1 d . . .
C19 C 0.6896(5) 0.3693(10) 0.6828(10) 0.082(4) Uani 1 1 d . . .
H19 H 0.7188 0.4100 0.7034 0.099 Uiso 1 1 calc R U .
C20 C 0.6809(6) 0.3184(10) 0.4780(8) 0.070(3) Uani 1 1 d . . .
C21 C 0.7206(5) 0.3303(10) 0.3182(9) 0.085(4) Uani 1 1 d . . .
H21 H 0.7482 0.3736 0.3483 0.102 Uiso 1 1 calc R U .
C22 C 0.7115(5) 0.2969(12) 0.2333(9) 0.082(4) Uani 1 1 d . . .
C23 C 0.6767(7) 0.2189(13) 0.1904(10) 0.109(5) Uani 1 1 d . . .
H23 H 0.6578 0.1877 0.2158 0.131 Uiso 1 1 calc R U .
C24 C 0.6710(7) 0.1887(14) 0.1076(12) 0.132(6) Uani 1 1 d . . .
H24 H 0.6481 0.1372 0.0769 0.159 Uiso 1 1 calc R U .
C25 C 0.7006(9) 0.2379(16) 0.0726(11) 0.129(7) Uani 1 1 d . . .
H25 H 0.6970 0.2174 0.0181 0.154 Uiso 1 1 calc R U .
C26 C 0.7332(7) 0.3113(13) 0.1126(11) 0.105(5) Uani 1 1 d . . .
H26 H 0.7516 0.3428 0.0865 0.126 Uiso 1 1 calc R U .
C27 C 0.7395(6) 0.3406(11) 0.1925(9) 0.080(4) Uani 1 1 d . . .
C28 C 0.8132(6) 0.5224(10) 0.0828(11) 0.087(4) Uani 1 1 d . . .
C29 C 0.8634(7) 0.4743(12) 0.1266(10) 0.130(6) Uani 1 1 d . . .
H29A H 0.8794 0.4724 0.0879 0.195 Uiso 1 1 calc R U .
H29B H 0.8842 0.5132 0.1774 0.195 Uiso 1 1 calc R U .
H29C H 0.8595 0.4056 0.1432 0.195 Uiso 1 1 calc R U .
N1 N 0.5685(5) 0.4103(12) 0.4903(9) 0.091(4) Uani 1 1 d . . .
N2 N 0.5351(5) 0.2188(15) 0.4323(9) 0.119(5) Uani 1 1 d . . .
N3 N 0.6739(4) 0.3321(8) 0.6063(7) 0.081(3) Uani 1 1 d . . .
N4 N 0.7009(4) 0.3552(8) 0.5596(7) 0.086(3) Uani 1 1 d . . .
H4A H 0.7286 0.3906 0.5811 0.104 Uiso 1 1 calc R U .
N5 N 0.7092(4) 0.3399(8) 0.4367(7) 0.080(3) Uani 1 1 d . . .
H5A H 0.7368 0.3754 0.4607 0.096 Uiso 1 1 calc R U .
N6 N 0.6923(4) 0.3027(8) 0.3542(7) 0.077(3) Uani 1 1 d . . .
O2 O 0.5952(4) 0.2482(7) 0.6430(7) 0.097(3) Uani 1 1 d . . .
O3 O 0.6393(4) 0.2700(7) 0.4474(5) 0.084(3) Uani 1 1 d . . .
O4 O 0.7746(5) 0.4132(8) 0.2356(7) 0.120(4) Uani 1 1 d . . .
H4 H 0.7884 0.4326 0.2054 0.180 Uiso 1 1 calc R U .
O5 O 0.7880(4) 0.5306(7) 0.1235(6) 0.108(3) Uani 1 1 d . . .
O6 O 0.7999(3) 0.5571(7) 0.0080(6) 0.096(3) Uani 1 1 d . . .
O7 O 0.4890(13) -0.139(2) 0.3946(18) 0.310(16) Uani 0.75 1 d . . P
O1 O 0.6354(4) 0.1021(8) 0.5598(6) 0.103(3) Uani 1 1 d D . .
O8 O 0.629(3) 0.033(4) 0.690(3) 0.20(3) Uani 0.25 1 d . . P
H1B H 0.6676(13) 0.10(2) 0.591(10) 0.246 Uiso 1 1 d D U .
H1A H 0.621(6) 0.10(2) 0.594(9) 0.246 Uiso 1 1 d D U .

loop_
_atom_site_aniso_label
_atom_site_aniso_U_11
_atom_site_aniso_U_22
_atom_site_aniso_U_33
_atom_site_aniso_U_23
_atom_site_aniso_U_13
_atom_site_aniso_U_12
Zn1 0.0835(12) 0.1060(14) 0.0834(12) 0.0044(10) 0.0366(9) 0.0163(10)
C1 0.117(13) 0.112(14) 0.105(13) 0.007(13) 0.056(11) 0.029(14)
C2 0.120(15) 0.118(15) 0.18(2) 0.054(16) 0.102(16) 0.038(14)
C3 0.128(19) 0.16(2) 0.14(2) 0.060(18) 0.082(17) 0.066(19)
C4 0.103(15) 0.16(2) 0.094(14) 0.035(16) 0.049(12) 0.062(17)
C5 0.081(13) 0.126(16) 0.096(14) 0.002(14) 0.057(12) 0.023(13)
C6 0.078(13) 0.16(2) 0.079(12) 0.017(14) 0.029(11) 0.049(14)
C7 0.075(14) 0.23(3) 0.121(18) -0.010(18) 0.026(14) 0.039(17)
C8 0.087(14) 0.23(2) 0.099(14) -0.001(15) 0.029(11) 0.054(16)
C9 0.14(2) 0.205(19) 0.111(17) 0.017(15) 0.064(16) 0.068(17)
C10 0.102(16) 0.18(2) 0.20(2) -0.067(18) 0.068(17) -0.011(15)
C11 0.14(2) 0.26(4) 0.18(3) -0.09(3) 0.01(2) 0.01(2)
C12 0.14(2) 0.21(3) 0.16(2) -0.09(2) 0.013(18) -0.05(2)
C13 0.116(13) 0.107(12) 0.072(10) 0.024(9) 0.058(10) 0.053(11)
C14 0.169(17) 0.114(14) 0.109(13) 0.041(11) 0.086(14) 0.058(12)
C15 0.25(3) 0.124(18) 0.121(18) 0.063(15) 0.13(2) 0.076(17)
C16 0.23(3) 0.115(17) 0.105(15) 0.019(13) 0.095(18) 0.032(16)
C17 0.162(15) 0.106(12) 0.062(10) -0.003(9) 0.043(11) -0.004(11)
C18 0.093(11) 0.089(11) 0.085(11) 0.024(8) 0.050(9) 0.022(9)
C19 0.086(10) 0.075(9) 0.081(10) 0.006(8) 0.032(9) 0.009(8)
C20 0.070(9) 0.080(10) 0.050(9) 0.016(7) 0.018(8) 0.020(8)
C21 0.091(10) 0.074(10) 0.072(10) 0.008(8) 0.018(8) 0.013(8)
C22 0.090(10) 0.091(11) 0.064(10) 0.017(9) 0.033(9) 0.019(9)
C23 0.134(14) 0.109(13) 0.082(11) -0.013(10) 0.045(10) -0.006(11)
C24 0.144(15) 0.124(14) 0.101(14) -0.038(12) 0.027(12) -0.020(12)
C25 0.19(2) 0.144(18) 0.067(11) 0.023(12) 0.072(13) 0.017(15)
C26 0.126(14) 0.090(12) 0.103(14) -0.012(10) 0.053(11) -0.013(11)
C27 0.100(11) 0.086(11) 0.058(9) -0.009(8) 0.039(8) 0.014(9)
C28 0.074(11) 0.064(10) 0.103(13) 0.006(9) 0.019(10) -0.001(8)
C29 0.145(16) 0.111(13) 0.117(13) 0.005(11) 0.042(12) 0.011(12)
N1 0.078(10) 0.120(12) 0.076(9) 0.005(8) 0.035(8) 0.025(9)
N2 0.103(11) 0.139(13) 0.116(11) -0.042(11) 0.049(9) -0.007(11)
N3 0.082(7) 0.089(8) 0.067(7) 0.019(6) 0.028(6) 0.022(6)
N4 0.091(8) 0.106(9) 0.070(8) 0.020(7) 0.041(7) 0.019(7)
N5 0.093(8) 0.098(9) 0.059(7) 0.005(6) 0.042(6) 0.006(6)
N6 0.074(7) 0.095(8) 0.069(7) 0.020(6) 0.039(6) 0.014(6)
O2 0.105(7) 0.103(7) 0.104(7) 0.015(6) 0.066(6) 0.011(6)
O3 0.082(6) 0.094(7) 0.074(6) 0.008(5) 0.031(5) 0.013(6)
O4 0.161(10) 0.117(9) 0.093(8) 0.007(7) 0.066(7) 0.001(8)
O5 0.147(10) 0.094(7) 0.109(8) 0.014(6) 0.079(8) 0.012(7)
O6 0.098(7) 0.108(8) 0.079(6) 0.021(6) 0.036(6) 0.001(6)
O7 0.40(4) 0.30(3) 0.30(3) -0.04(2) 0.23(3) -0.18(3)
O1 0.099(7) 0.098(7) 0.131(8) 0.003(7) 0.068(6) 0.023(6)
O8 0.39(9) 0.16(5) 0.15(4) 0.01(4) 0.20(5) -0.01(5)

loop_
_atom_type_symbol
_atom_type_description
_atom_type_scat_dispersion_real
_atom_type_scat_dispersion_imag
_atom_type_scat_source
C C 0.0033 0.0016 'International Tables Vol C Tables 4.2.6.8 and 6.1.1.4'
H H 0.0000 0.0000 'International Tables Vol C Tables 4.2.6.8 and 6.1.1.4'
N N 0.0061 0.0033 'International Tables Vol C Tables 4.2.6.8 and 6.1.1.4'
O O 0.0106 0.0060 'International Tables Vol C Tables 4.2.6.8 and 6.1.1.4'
Zn Zn 0.2839 1.4301 'International Tables Vol C Tables 4.2.6.8 and 6.1.1.4'

loop_
_geom_angle_atom_site_label_1
_geom_angle_atom_site_label_2
_geom_angle_atom_site_label_3
_geom_angle
O2 Zn1 N3 89.3(4)
O2 Zn1 N2 106.8(5)
N3 Zn1 N2 159.0(6)
O2 Zn1 O1 89.6(4)
N3 Zn1 O1 97.4(4)
N2 Zn1 O1 96.1(6)
O2 Zn1 O3 163.4(4)
N3 Zn1 O3 75.3(4)
N2 Zn1 O3 89.6(4)
O1 Zn1 O3 86.3(3)
O2 Zn1 N1 97.6(4)
N3 Zn1 N1 88.2(5)
N2 Zn1 N1 76.7(6)
O1 Zn1 N1 171.0(5)
O3 Zn1 N1 88.3(3)
N1 C1 C2 123.8(18)
N1 C1 H1 118.1
C2 C1 H1 118.1
C3 C2 C1 118(2)
C3 C2 H2 121.2
C1 C2 H2 121.2
C4 C3 C2 121(2)
C4 C3 H3 119.7
C2 C3 H3 119.7
C3 C4 C9 122(2)
C3 C4 C5 117(2)
C9 C4 C5 121(2)
N1 C5 C6 121.1(18)
N1 C5 C4 122(2)
C6 C5 C4 117(2)
N2 C6 C5 118.1(17)
N2 C6 C7 120(2)
C5 C6 C7 122(2)
C8 C7 C12 124(2)
C8 C7 C6 118(3)
C12 C7 C6 118(2)
C9 C8 C7 121(2)
C9 C8 H8 119.5
C7 C8 H8 119.5
C8 C9 C4 121(2)
C8 C9 H9 119.5
C4 C9 H9 119.5
N2 C10 C11 120(2)
N2 C10 H10 119.8
C11 C10 H10 119.8
C12 C11 C10 116(3)
C12 C11 H11 122.0
C10 C11 H11 122.0
C7 C12 C11 123(2)
C7 C12 H12 118.5
C11 C12 H12 118.5
O2 C13 C18 125.2(13)
O2 C13 C14 115.0(18)
C18 C13 C14 119.8(17)
C15 C14 C13 118(2)
C15 C14 H14 121.1
C13 C14 H14 121.1
C16 C15 C14 125.1(19)
C16 C15 H15 117.5
C14 C15 H15 117.5
C17 C16 C15 116(2)
C17 C16 H16 121.9
C15 C16 H16 121.9
C16 C17 C18 123.5(18)
C16 C17 H17 118.2
C18 C17 H17 118.2
C13 C18 C17 117.5(14)
C13 C18 C19 124.7(14)
C17 C18 C19 117.8(16)
N3 C19 C18 124.8(14)
N3 C19 H19 117.6
C18 C19 H19 117.6
O3 C20 N5 126.3(13)
O3 C20 N4 120.8(12)
N5 C20 N4 112.9(14)
N6 C21 C22 122.2(14)
N6 C21 H21 118.9
C22 C21 H21 118.9
C23 C22 C27 118.6(14)
C23 C22 C21 121.9(13)
C27 C22 C21 119.4(15)
C22 C23 C24 118.2(16)
C22 C23 H23 120.9
C24 C23 H23 120.9
C25 C24 C23 118.6(16)
C25 C24 H24 120.7
C23 C24 H24 120.7
C26 C25 C24 123.4(16)
C26 C25 H25 118.3
C24 C25 H25 118.3
C25 C26 C27 118.9(16)
C25 C26 H26 120.6
C27 C26 H26 120.6
O4 C27 C26 119.1(14)
O4 C27 C22 118.5(13)
C26 C27 C22 122.4(15)
O5 C28 O6 124.0(14)
O5 C28 C29 117.5(16)
O6 C28 C29 118.4(16)
C28 C29 H29A 109.5
C28 C29 H29B 109.5
H29A C29 H29B 109.5
C28 C29 H29C 109.5
H29A C29 H29C 109.5
H29B C29 H29C 109.5
C1 N1 C5 118.4(16)
C1 N1 Zn1 132.0(13)
C5 N1 Zn1 109.6(13)
C10 N2 C6 123(2)
C10 N2 Zn1 123.0(17)
C6 N2 Zn1 114.0(13)
C19 N3 N4 118.3(12)
C19 N3 Zn1 126.4(10)
N4 N3 Zn1 114.7(9)
C20 N4 N3 115.3(12)
C20 N4 H4A 122.3
N3 N4 H4A 122.3
C20 N5 N6 116.6(11)
C20 N5 H5A 121.7
N6 N5 H5A 121.7
C21 N6 N5 112.5(11)
C13 O2 Zn1 128.4(10)
C20 O3 Zn1 113.6(8)
C27 O4 H4 109.5
Zn1 O1 H1B 109(10)
Zn1 O1 H1A 82(10)
H1B O1 H1A 108(4)

loop_
_geom_bond_atom_site_label_1
_geom_bond_atom_site_label_2
_geom_bond_distance
Zn1 O2 1.970(10)
Zn1 N3 2.073(11)
Zn1 N2 2.104(14)
Zn1 O1 2.155(10)
Zn1 O3 2.156(8)
Zn1 N1 2.253(14)
C1 N1 1.291(18)
C1 C2 1.38(2)
C1 H1 0.9300
C2 C3 1.36(2)
C2 H2 0.9300
C3 C4 1.34(2)
C3 H3 0.9300
C4 C9 1.37(2)
C4 C5 1.42(2)
C5 N1 1.307(19)
C5 C6 1.39(2)
C6 N2 1.36(2)
C6 C7 1.42(2)
C7 C8 1.38(3)
C7 C12 1.39(3)
C8 C9 1.36(3)
C8 H8 0.9300
C9 H9 0.9300
C10 N2 1.34(2)
C10 C11 1.45(3)
C10 H10 0.9300
C11 C12 1.40(3)
C11 H11 0.9300
C12 H12 0.9300
C13 O2 1.312(17)
C13 C18 1.40(2)
C13 C14 1.403(19)
C14 C15 1.37(3)
C14 H14 0.9300
C15 C16 1.37(3)
C15 H15 0.9300
C16 C17 1.35(2)
C16 H16 0.9300
C17 C18 1.424(18)
C17 H17 0.9300
C18 C19 1.435(17)
C19 N3 1.278(14)
C19 H19 0.9300
C20 O3 1.259(14)
C20 N5 1.327(15)
C20 N4 1.346(15)
C21 N6 1.277(15)
C21 C22 1.426(17)
C21 H21 0.9300
C22 C23 1.40(2)
C22 C27 1.404(17)
C23 C24 1.41(2)
C23 H23 0.9300
C24 C25 1.40(2)
C24 H24 0.9300
C25 C26 1.31(2)
C25 H25 0.9300
C26 C27 1.353(18)
C26 H26 0.9300
C27 O4 1.350(15)
C28 O5 1.215(16)
C28 O6 1.249(16)
C28 C29 1.459(19)
C29 H29A 0.9600
C29 H29B 0.9600
C29 H29C 0.9600
N3 N4 1.375(13)
N4 H4A 0.8600
N5 N6 1.365(13)
N5 H5A 0.8600
O4 H4 0.8200
O1 H1B 0.85(2)
O1 H1A 0.86(2)

loop_
_geom_hbond_atom_site_label_D
_geom_hbond_atom_site_label_H
_geom_hbond_atom_site_label_A
_geom_hbond_distance_DH
_geom_hbond_distance_HA
_geom_hbond_distance_DA
_geom_hbond_angle_DHA
_geom_hbond_site_symmetry_A
C11 H11 O7 0.93 2.57 3.27(5) 132.2 .
C21 H21 O6 0.93 2.64 3.390(17) 138.2 6_566
C26 H26 O5 0.93 2.63 3.24(2) 123.4 .
C29 H29B O8 0.96 2.53 3.05(4) 113.7 7_656
N4 H4A O5 0.86 1.86 2.723(15) 177.9 6_566
N5 H5A O6 0.86 1.87 2.727(14) 174.0 6_566
O4 H4 O5 0.82 1.89 2.613(14) 145.9 .
O1 H1A O2 0.86(2) 2.3(2) 2.911(13) 124(21) .
O1 H1A O8 0.86(2) 1.80(16) 2.49(4) 137(21) .

loop_
_geom_torsion_atom_site_label_1
_geom_torsion_atom_site_label_2
_geom_torsion_atom_site_label_3
_geom_torsion_atom_site_label_4
_geom_torsion
N1 C1 C2 C3 0(2)
C1 C2 C3 C4 -2(3)
C2 C3 C4 C9 -179.2(16)
C2 C3 C4 C5 3(3)
C3 C4 C5 N1 -3(2)
C9 C4 C5 N1 179.2(15)
C3 C4 C5 C6 176.1(16)
C9 C4 C5 C6 -1(2)
N1 C5 C6 N2 2(2)
C4 C5 C6 N2 -177.2(13)
N1 C5 C6 C7 -178.3(14)
C4 C5 C6 C7 2(2)
N2 C6 C7 C8 176.7(16)
C5 C6 C7 C8 -3(3)
N2 C6 C7 C12 4(3)
C5 C6 C7 C12 -175.5(19)
C12 C7 C8 C9 175(2)
C6 C7 C8 C9 2(3)
C7 C8 C9 C4 -2(3)
C3 C4 C9 C8 -176(2)
C5 C4 C9 C8 1(3)
N2 C10 C11 C12 4(4)
C8 C7 C12 C11 -173(3)
C6 C7 C12 C11 -1(4)
C10 C11 C12 C7 -3(5)
O2 C13 C14 C15 -178.1(14)
C18 C13 C14 C15 1(2)
C13 C14 C15 C16 3(3)
C14 C15 C16 C17 -4(3)
C15 C16 C17 C18 2(3)
O2 C13 C18 C17 175.7(12)
C14 C13 C18 C17 -3(2)
O2 C13 C18 C19 -2(2)
C14 C13 C18 C19 179.3(12)
C16 C17 C18 C13 2(2)
C16 C17 C18 C19 179.4(15)
C13 C18 C19 N3 0(2)
C17 C18 C19 N3 -177.7(12)
N6 C21 C22 C23 -11(2)
N6 C21 C22 C27 171.4(12)
C27 C22 C23 C24 -1(2)
C21 C22 C23 C24 -178.3(13)
C22 C23 C24 C25 0(2)
C23 C24 C25 C26 -1(3)
C24 C25 C26 C27 1(3)
C25 C26 C27 O4 177.3(15)
C25 C26 C27 C22 -2(2)
C23 C22 C27 O4 -177.5(12)
C21 C22 C27 O4 0.1(18)
C23 C22 C27 C26 1(2)
C21 C22 C27 C26 179.1(13)
C2 C1 N1 C5 0(2)
C2 C1 N1 Zn1 177.8(10)
C6 C5 N1 C1 -177.7(14)
C4 C5 N1 C1 2(2)
C6 C5 N1 Zn1 3.9(16)
C4 C5 N1 Zn1 -176.7(11)
C11 C10 N2 C6 -2(3)
C11 C10 N2 Zn1 -176.8(16)
C5 C6 N2 C10 176.9(15)
C7 C6 N2 C10 -3(2)
C5 C6 N2 Zn1 -7.5(17)
C7 C6 N2 Zn1 172.9(12)
C18 C19 N3 N4 179.7(11)
C18 C19 N3 Zn1 9.0(18)
O3 C20 N4 N3 2.6(16)
N5 C20 N4 N3 -177.9(9)
C19 N3 N4 C20 -176.5(11)
Zn1 N3 N4 C20 -4.8(12)
O3 C20 N5 N6 -2.4(18)
N4 C20 N5 N6 178.2(10)
C22 C21 N6 N5 177.3(10)
C20 N5 N6 C21 177.4(10)
C18 C13 O2 Zn1 -6(2)
C14 C13 O2 Zn1 173.3(8)
N5 C20 O3 Zn1 -178.6(9)
N4 C20 O3 Zn1 0.9(14)
